data_1518889
loop_
_publ_author_name
'Yan, Ying'
'Zhang, Jian-Xin'
'Huang, Tao'
'Mao, Xin-Ying'
'Gu, Wei'
'He, Hong-Ping'
'Di, Ying-Tong'
'Li, Shun-Lin'
'Chen, Duo-Zhi'
'Zhang, Yu'
'Hao, Xiao-Jiang'

_publ_section_title
;
 Bioactive Limonoid Constituents of Munronia henryi.
;
_journal_issue 4
_journal_name_full 'Journal of natural products'
_journal_page_first 811
_journal_page_last 821
_journal_paper_doi 10.1021/np501057f
_journal_volume 78
_journal_year 2015
_chemical_absolute_configuration unk
_chemical_formula_moiety 'C30 H36 O9'
_chemical_formula_sum 'C30 H36 O9'
_chemical_formula_weight 540.59
_chemical_name_systematic
; 
 ? 
;
_space_group_IT_number 19
_symmetry_cell_setting orthorhombic
_symmetry_space_group_name_Hall 'P 2ac 2ab'
_symmetry_space_group_name_H-M 'P 21 21 21'
_atom_sites_solution_hydrogens geom
_atom_sites_solution_primary direct
_atom_sites_solution_secondary difmap
_audit_creation_method SHELXL-97
_cell_angle_alpha 90.00
_cell_angle_beta 90.00
_cell_angle_gamma 90.00
_cell_formula_units_Z 4
_cell_length_a 7.8619(12)
_cell_length_b 14.832(2)
_cell_length_c 23.030(3)
_cell_measurement_reflns_used 7380
_cell_measurement_temperature 100(2)
_cell_measurement_theta_max 28.14
_cell_measurement_theta_min 2.24
_cell_volume 2685.5(6)
_computing_cell_refinement 'Bruker SAINT'
_computing_data_collection 'Bruker APEX2'
_computing_data_reduction 'Bruker SAINT'
_computing_molecular_graphics 'Bruker SHELXTL'
_computing_publication_material 'Bruker SHELXTL'
_computing_structure_refinement 'SHELXL-97 (Sheldrick, 2008)'
_computing_structure_solution 'SHELXS-97 (Sheldrick, 2008)'
_diffrn_ambient_temperature 100(2)
_diffrn_measured_fraction_theta_full 0.997
_diffrn_measured_fraction_theta_max 0.997
_diffrn_measurement_device_type 'Bruker APEX-II CCD'
_diffrn_measurement_method '\f and \w scans'
_diffrn_radiation_monochromator graphite
_diffrn_radiation_source 'fine-focus sealed tube'
_diffrn_radiation_type MoK\a
_diffrn_radiation_wavelength 0.71073
_diffrn_reflns_av_R_equivalents 0.0455
_diffrn_reflns_av_sigmaI/netI 0.0408
_diffrn_reflns_limit_h_max 10
_diffrn_reflns_limit_h_min -10
_diffrn_reflns_limit_k_max 19
_diffrn_reflns_limit_k_min -19
_diffrn_reflns_limit_l_max 30
_diffrn_reflns_limit_l_min -30
_diffrn_reflns_number 26082
_diffrn_reflns_theta_full 28.25
_diffrn_reflns_theta_max 28.25
_diffrn_reflns_theta_min 1.63
_exptl_absorpt_coefficient_mu 0.098
_exptl_absorpt_correction_T_max 0.9844
_exptl_absorpt_correction_T_min 0.9617
_exptl_absorpt_correction_type multi-scan
_exptl_absorpt_process_details sadabs
_exptl_crystal_colour colourless
_exptl_crystal_density_diffrn 1.337
_exptl_crystal_density_method 'not measured'
_exptl_crystal_description block
_exptl_crystal_F_000 1152
_exptl_crystal_size_max 0.40
_exptl_crystal_size_mid 0.22
_exptl_crystal_size_min 0.16
_refine_diff_density_max 0.955
_refine_diff_density_min -0.646
_refine_diff_density_rms 0.125
_refine_ls_abs_structure_details 'Flack H D (1983), Acta Cryst. A39, 876-881'
_refine_ls_abs_structure_Flack -1(3)
_refine_ls_extinction_coef 0.0041(7)
_refine_ls_extinction_expression Fc^*^=kFc[1+0.001xFc^2^\l^3^/sin(2\q)]^-1/4^
_refine_ls_extinction_method SHELXL
_refine_ls_goodness_of_fit_ref 1.165
_refine_ls_hydrogen_treatment constr
_refine_ls_matrix_type full
_refine_ls_number_parameters 406
_refine_ls_number_reflns 6604
_refine_ls_number_restraints 40
_refine_ls_restrained_S_all 1.175
_refine_ls_R_factor_all 0.1396
_refine_ls_R_factor_gt 0.1315
_refine_ls_shift/su_max 0.001
_refine_ls_shift/su_mean 0.000
_refine_ls_structure_factor_coef Fsqd
_refine_ls_weighting_details 'calc w=1/[\s^2^(Fo^2^)+(0.0000P)^2^+21.7649P] where P=(Fo^2^+2Fc^2^)/3'
_refine_ls_weighting_scheme calc
_refine_ls_wR_factor_gt 0.2838
_refine_ls_wR_factor_ref 0.2878
_reflns_number_gt 6007
_reflns_number_total 6604
_reflns_threshold_expression >2sigma(I)
_cod_data_source_file np501057f_si_002.cif
_cod_data_source_block mo_hdhl101_0m
_cod_depositor_comments
;
The following automatic conversions were performed:

'_symmetry_cell_setting' value 'Orthorhombic' changed to
'orthorhombic' according to
/usr/data/users/saulius/crontab/automatic-downloads/rss-feeds/ACS/lib/dictionaries/cif_core.dic
dictionary named 'cif_core.dic' version 2.4.2 from 2011-04-26.

Automatic conversion script
Id: cif_fix_values 3105 2015-03-04 15:46:00Z robertas 

 Adding full bibliography for 1518889.cif.
;
_cod_original_cell_volume 2685.5(7)
_cod_database_code 1518889

loop_
_symmetry_equiv_pos_as_xyz
'x, y, z'
'x+1/2, -y+1/2, -z'
'-x, y+1/2, -z+1/2'
'-x+1/2, -y, z+1/2'

loop_
_atom_site_label
_atom_site_type_symbol
_atom_site_fract_x
_atom_site_fract_y
_atom_site_fract_z
_atom_site_U_iso_or_equiv
_atom_site_adp_type
_atom_site_occupancy
_atom_site_symmetry_multiplicity
_atom_site_calc_flag
_atom_site_refinement_flags
_atom_site_disorder_assembly
_atom_site_disorder_group
O7 O 0.6935(6) 0.9687(3) 0.25654(19) 0.0248(10) Uani 1 1 d . A 2
O12 O 1.1372(6) 0.7207(3) 0.1337(3) 0.0377(14) Uani 1 1 d . A 2
O4 O 1.1192(7) 0.7983(4) 0.4200(2) 0.0335(12) Uani 1 1 d . A 2
O11 O 0.7754(6) 0.6195(3) 0.1894(3) 0.0374(14) Uani 1 1 d . A 2
O3 O 1.3804(7) 0.7595(4) 0.3992(3) 0.0453(15) Uani 1 1 d . A 2
C34 C 1.3674(11) 0.6309(7) 0.1084(5) 0.066(3) Uani 1 1 d . A 2
H34A H 1.4048 0.5877 0.0789 0.100 Uiso 1 1 calc R A 2
H34B H 1.3839 0.6049 0.1471 0.100 Uiso 1 1 calc R A 2
H34C H 1.4342 0.6865 0.1050 0.100 Uiso 1 1 calc R A 2
O14 O 0.6034(6) 0.8015(3) 0.1290(2) 0.0303(11) Uani 1 1 d . A 2
O32 O 1.0955(9) 0.6104(6) 0.0708(4) 0.088(3) Uani 1 1 d . A 2
C13 C 0.9079(9) 0.8321(4) 0.1396(3) 0.0279(15) Uani 1 1 d . A 2
C19 C 0.7222(9) 0.6536(5) 0.3292(4) 0.0347(17) Uani 1 1 d . A 2
H19A H 0.6880 0.6193 0.2948 0.052 Uiso 1 1 calc R A 2
H19B H 0.6259 0.6899 0.3428 0.052 Uiso 1 1 calc R A 2
H19C H 0.7575 0.6120 0.3599 0.052 Uiso 1 1 calc R A 2
O31 O 0.9608(11) 0.5106(5) 0.1846(4) 0.075(2) Uani 1 1 d U A 2
C12 C 0.9554(8) 0.7313(4) 0.1419(3) 0.0238(13) Uani 1 1 d U A 2
H12 H 0.8954 0.6996 0.1096 0.029 Uiso 1 1 calc R A 2
C1 C 1.0320(9) 0.6607(4) 0.3190(4) 0.0344(18) Uani 1 1 d . A 2
H1 H 1.0306 0.6065 0.2970 0.041 Uiso 1 1 calc R A 2
C32 C 0.6766(11) 0.4736(5) 0.1685(4) 0.041(2) Uani 1 1 d . A 2
H32A H 0.6522 0.4775 0.1269 0.061 Uiso 1 1 calc R A 2
H32B H 0.5758 0.4919 0.1906 0.061 Uiso 1 1 calc R A 2
H32C H 0.7065 0.4113 0.1785 0.061 Uiso 1 1 calc R A 2
C30 C 0.5304(8) 0.7690(4) 0.2404(3) 0.0195(12) Uani 1 1 d . A 2
H30A H 0.4454 0.8047 0.2194 0.029 Uiso 1 1 calc R A 2
H30B H 0.5029 0.7688 0.2819 0.029 Uiso 1 1 calc R A 2
H30C H 0.5300 0.7070 0.2257 0.029 Uiso 1 1 calc R A 2
C31 C 0.8200(10) 0.5338(4) 0.1829(3) 0.0268(14) Uani 1 1 d . A 2
C18 C 1.0343(9) 0.8987(5) 0.1672(4) 0.0355(18) Uani 1 1 d . A 2
H18A H 0.9976 0.9606 0.1591 0.053 Uiso 1 1 calc R A 2
H18B H 1.1477 0.8890 0.1507 0.053 Uiso 1 1 calc R A 2
H18C H 1.0380 0.8891 0.2092 0.053 Uiso 1 1 calc R A 2
C6 C 0.7326(8) 0.8679(4) 0.3370(3) 0.0193(12) Uani 1 1 d . A 2
H6A H 0.6275 0.8376 0.3504 0.023 Uiso 1 1 calc R A 2
H6B H 0.7453 0.9244 0.3596 0.023 Uiso 1 1 calc R A 2
C4 C 0.9322(9) 0.7974(5) 0.4148(3) 0.0300(15) Uani 1 1 d . A 2
C8 C 0.7100(8) 0.8113(4) 0.2312(3) 0.0179(11) Uani 1 1 d . A 2
C17 C 0.8695(10) 0.8644(5) 0.0752(3) 0.0356(17) Uani 1 1 d D A 2
H17 H 0.8135 0.8110 0.0569 0.043 Uiso 1 1 calc R A 2
C15 C 0.6260(10) 0.8988(5) 0.1322(3) 0.0287(15) Uani 1 1 d . A 2
H15 H 0.5372 0.9371 0.1511 0.034 Uiso 1 1 calc R A 2
C10 C 0.8736(9) 0.7171(4) 0.3133(4) 0.0282(15) Uani 1 1 d . A 2
C33 C 1.1876(9) 0.6514(4) 0.0998(3) 0.0226(13) Uani 1 1 d . A 2
C16 C 0.7236(11) 0.9339(5) 0.0814(3) 0.0321(16) Uani 1 1 d . A 2
H16A H 0.7685 0.9951 0.0892 0.039 Uiso 1 1 calc R A 2
H16B H 0.6520 0.9356 0.0461 0.039 Uiso 1 1 calc R A 2
C14 C 0.7341(8) 0.8382(4) 0.1682(3) 0.0221(13) Uani 1 1 d . A 2
C5 C 0.8866(9) 0.8060(4) 0.3496(3) 0.0208(12) Uani 1 1 d . A 2
H5 H 0.9856 0.8387 0.3323 0.025 Uiso 1 1 calc R A 2
C3 C 1.2268(10) 0.7470(5) 0.3888(4) 0.0370(18) Uani 1 1 d . A 2
C2 C 1.1728(9) 0.6735(5) 0.3494(4) 0.0354(18) Uani 1 1 d . A 2
H2 H 1.2545 0.6267 0.3452 0.042 Uiso 1 1 calc R A 2
C9 C 0.8675(8) 0.7499(4) 0.2487(3) 0.0237(13) Uani 1 1 d . A 2
H9 H 0.9645 0.7934 0.2471 0.028 Uiso 1 1 calc R A 2
C7 C 0.7143(8) 0.8911(4) 0.2735(3) 0.0178(12) Uani 1 1 d . A 2
C29 C 0.8648(11) 0.7146(5) 0.4471(4) 0.042(2) Uani 1 1 d . A 2
H29A H 0.9163 0.6600 0.4309 0.064 Uiso 1 1 calc R A 2
H29B H 0.7409 0.7114 0.4429 0.064 Uiso 1 1 calc R A 2
H29C H 0.8940 0.7193 0.4884 0.064 Uiso 1 1 calc R A 2
C11 C 0.9125(9) 0.6826(4) 0.1995(4) 0.0304(16) Uani 1 1 d . A 2
H11 H 1.0150 0.6476 0.2118 0.036 Uiso 1 1 calc R A 2
C28 C 0.8873(11) 0.8816(5) 0.4498(3) 0.0344(17) Uani 1 1 d . A 2
H28A H 0.9346 0.8763 0.4890 0.052 Uiso 1 1 calc R A 2
H28B H 0.7633 0.8875 0.4522 0.052 Uiso 1 1 calc R A 2
H28C H 0.9351 0.9349 0.4306 0.052 Uiso 1 1 calc R A 2
C20A C 1.0142(15) 0.9094(8) 0.0453(7) 0.040(4) Uani 0.605(12) 1 d PD B 1
C21A C 1.0188(14) 0.9940(7) 0.0228(5) 0.026(3) Uani 0.605(12) 1 d PD B 1
H21A H 0.9309 1.0373 0.0277 0.032 Uiso 0.605(12) 1 calc PR B 1
O21A O 1.1647(11) 1.0094(5) -0.0078(4) 0.037(3) Uani 0.605(12) 1 d PD B 1
C23A C 1.257(2) 0.9322(8) -0.0027(9) 0.051(7) Uani 0.605(12) 1 d PD B 1
H23A H 1.3677 0.9239 -0.0186 0.062 Uiso 0.605(12) 1 calc PR B 1
C22A C 1.1711(16) 0.8688(8) 0.0279(8) 0.055(5) Uani 0.605(12) 1 d PD B 1
H22A H 1.2078 0.8091 0.0362 0.066 Uiso 0.605(12) 1 calc PR B 1
C20B C 1.024(2) 0.8792(12) 0.0393(9) 0.040(7) Uani 0.395(12) 1 d PDU A 2
C21B C 1.0982(19) 0.8212(12) 0.0019(6) 0.038(5) Uani 0.395(12) 1 d PD A 2
H21B H 1.0644 0.7599 -0.0011 0.045 Uiso 0.395(12) 1 calc PR B 2
O21B O 1.226(2) 0.8571(9) -0.0313(7) 0.057(6) Uani 0.395(12) 1 d PD A 2
C23B C 1.233(4) 0.9429(13) -0.0109(13) 0.046(9) Uani 0.395(12) 1 d PDU A 2
H23B H 1.3156 0.9855 -0.0230 0.055 Uiso 0.395(12) 1 calc PR B 2
C22B C 1.110(3) 0.9618(12) 0.0283(9) 0.047(7) Uani 0.395(12) 1 d PD A 2
H22B H 1.0861 1.0189 0.0451 0.056 Uiso 0.395(12) 1 calc PR B 2

loop_
_atom_site_aniso_label
_atom_site_aniso_U_11
_atom_site_aniso_U_22
_atom_site_aniso_U_33
_atom_site_aniso_U_23
_atom_site_aniso_U_13
_atom_site_aniso_U_12
O7 0.038(3) 0.018(2) 0.018(2) -0.0013(17) 0.006(2) 0.011(2)
O12 0.020(2) 0.023(2) 0.070(4) -0.029(3) 0.019(3) -0.006(2)
O4 0.029(3) 0.038(3) 0.033(3) 0.013(2) -0.004(2) 0.008(2)
O11 0.021(2) 0.017(2) 0.074(4) -0.009(2) 0.013(3) -0.0052(19)
O3 0.032(3) 0.061(4) 0.043(3) 0.028(3) -0.004(3) -0.002(3)
C34 0.030(4) 0.061(6) 0.109(9) -0.057(6) -0.001(5) 0.010(4)
O14 0.025(2) 0.035(3) 0.031(3) -0.005(2) 0.001(2) -0.009(2)
O32 0.039(4) 0.109(6) 0.115(7) -0.092(6) -0.034(4) 0.030(4)
C13 0.022(3) 0.017(3) 0.044(4) -0.013(3) 0.013(3) -0.003(2)
C19 0.027(3) 0.016(3) 0.061(5) 0.010(3) 0.010(4) -0.001(3)
O31 0.070(4) 0.046(3) 0.109(4) -0.027(3) -0.026(4) 0.007(3)
C12 0.020(3) 0.019(3) 0.032(3) -0.018(2) 0.006(2) -0.001(2)
C1 0.021(3) 0.009(3) 0.073(6) 0.015(3) 0.004(4) 0.001(2)
C32 0.043(4) 0.022(3) 0.057(5) -0.011(3) 0.024(4) -0.015(3)
C30 0.024(3) 0.020(3) 0.015(3) -0.004(2) 0.003(2) 0.000(2)
C31 0.032(4) 0.022(3) 0.026(3) -0.003(3) 0.001(3) 0.007(3)
C18 0.025(3) 0.022(3) 0.059(5) -0.007(3) 0.011(4) -0.008(3)
C6 0.026(3) 0.014(3) 0.018(3) -0.004(2) -0.003(2) 0.001(2)
C4 0.026(3) 0.021(3) 0.043(4) 0.008(3) -0.002(3) 0.004(3)
C8 0.021(3) 0.014(3) 0.019(3) -0.007(2) 0.000(2) -0.002(2)
C17 0.045(4) 0.029(4) 0.033(4) -0.016(3) 0.004(4) -0.001(3)
C15 0.034(4) 0.029(3) 0.023(3) -0.010(3) 0.005(3) 0.005(3)
C10 0.019(3) 0.006(2) 0.059(5) -0.001(3) -0.009(3) -0.001(2)
C33 0.028(3) 0.020(3) 0.019(3) -0.002(2) 0.006(3) 0.003(3)
C16 0.050(5) 0.024(3) 0.022(3) -0.006(3) 0.001(3) 0.002(3)
C14 0.022(3) 0.016(3) 0.028(3) -0.009(2) 0.007(3) -0.002(2)
C5 0.024(3) 0.011(2) 0.028(3) 0.007(2) -0.001(3) 0.004(2)
C3 0.034(4) 0.036(4) 0.041(4) 0.023(3) 0.006(3) 0.009(3)
C2 0.026(3) 0.024(3) 0.056(5) 0.025(3) 0.008(3) 0.004(3)
C9 0.018(3) 0.009(2) 0.044(4) 0.002(2) 0.005(3) -0.005(2)
C7 0.018(3) 0.015(3) 0.021(3) -0.006(2) -0.005(2) 0.006(2)
C29 0.031(4) 0.030(4) 0.067(6) 0.022(4) 0.006(4) 0.001(3)
C11 0.017(3) 0.014(3) 0.060(5) -0.009(3) 0.003(3) 0.001(2)
C28 0.040(4) 0.029(3) 0.034(4) 0.007(3) -0.007(3) 0.001(3)
C20A 0.047(9) 0.027(8) 0.046(8) -0.002(7) 0.023(7) -0.005(6)
C21A 0.036(7) 0.024(6) 0.019(5) 0.001(5) 0.011(5) 0.000(5)
O21A 0.042(5) 0.023(4) 0.044(5) 0.003(4) 0.008(4) -0.013(4)
C23A 0.038(10) 0.039(9) 0.077(15) 0.026(9) 0.043(10) 0.012(7)
C22A 0.043(8) 0.030(7) 0.093(13) 0.005(8) 0.042(9) 0.002(6)
C20B 0.041(8) 0.039(8) 0.041(8) 0.001(5) 0.004(5) -0.007(5)
C21B 0.041(12) 0.049(12) 0.022(8) -0.007(8) -0.016(8) 0.000(10)
O21B 0.067(11) 0.035(8) 0.070(11) -0.008(8) 0.059(10) -0.005(8)
C23B 0.048(10) 0.045(10) 0.045(10) 0.003(5) 0.002(5) -0.001(5)
C22B 0.08(2) 0.023(10) 0.034(11) -0.016(9) 0.032(13) -0.018(12)

loop_
_atom_type_symbol
_atom_type_description
_atom_type_scat_dispersion_real
_atom_type_scat_dispersion_imag
_atom_type_scat_source
C C 0.0033 0.0016 'International Tables Vol C Tables 4.2.6.8 and 6.1.1.4'
H H 0.0000 0.0000 'International Tables Vol C Tables 4.2.6.8 and 6.1.1.4'
O O 0.0106 0.0060 'International Tables Vol C Tables 4.2.6.8 and 6.1.1.4'

loop_
_geom_angle_atom_site_label_1
_geom_angle_atom_site_label_2
_geom_angle_atom_site_label_3
_geom_angle
C33 O12 C12 116.7(5)
C3 O4 C4 125.3(7)
C31 O11 C11 116.2(5)
C33 C34 H34A 109.5
C33 C34 H34B 109.5
H34A C34 H34B 109.5
C33 C34 H34C 109.5
H34A C34 H34C 109.5
H34B C34 H34C 109.5
C15 O14 C14 61.1(4)
C14 C13 C18 111.4(5)
C14 C13 C12 105.1(5)
C18 C13 C12 116.9(6)
C14 C13 C17 102.4(6)
C18 C13 C17 108.3(6)
C12 C13 C17 111.8(5)
C10 C19 H19A 109.5
C10 C19 H19B 109.5
H19A C19 H19B 109.5
C10 C19 H19C 109.5
H19A C19 H19C 109.5
H19B C19 H19C 109.5
O12 C12 C13 109.8(5)
O12 C12 C11 106.1(6)
C13 C12 C11 115.5(5)
O12 C12 H12 108.4
C13 C12 H12 108.4
C11 C12 H12 108.4
C2 C1 C10 131.2(7)
C2 C1 H1 114.4
C10 C1 H1 114.4
C31 C32 H32A 109.5
C31 C32 H32B 109.5
H32A C32 H32B 109.5
C31 C32 H32C 109.5
H32A C32 H32C 109.5
H32B C32 H32C 109.5
C8 C30 H30A 109.5
C8 C30 H30B 109.5
H30A C30 H30B 109.5
C8 C30 H30C 109.5
H30A C30 H30C 109.5
H30B C30 H30C 109.5
O31 C31 O11 122.1(7)
O31 C31 C32 123.9(7)
O11 C31 C32 113.7(6)
C13 C18 H18A 109.5
C13 C18 H18B 109.5
H18A C18 H18B 109.5
C13 C18 H18C 109.5
H18A C18 H18C 109.5
H18B C18 H18C 109.5
C7 C6 C5 113.0(5)
C7 C6 H6A 109.0
C5 C6 H6A 109.0
C7 C6 H6B 109.0
C5 C6 H6B 109.0
H6A C6 H6B 107.8
O4 C4 C28 100.3(6)
O4 C4 C29 108.2(6)
C28 C4 C29 108.6(6)
O4 C4 C5 108.0(6)
C28 C4 C5 113.0(5)
C29 C4 C5 117.3(6)
C14 C8 C7 113.7(5)
C14 C8 C30 110.4(5)
C7 C8 C30 104.1(5)
C14 C8 C9 107.2(5)
C7 C8 C9 105.3(5)
C30 C8 C9 116.1(5)
C20B C17 C16 123.9(10)
C20B C17 C13 114.2(11)
C16 C17 C13 104.8(5)
C20B C17 H17 103.9
C16 C17 H17 103.9
C13 C17 H17 103.9
O14 C15 C14 60.0(4)
O14 C15 C16 111.6(5)
C14 C15 C16 110.7(6)
O14 C15 H15 120.0
C14 C15 H15 120.0
C16 C15 H15 120.0
C1 C10 C19 106.0(5)
C1 C10 C9 106.4(6)
C19 C10 C9 112.7(6)
C1 C10 C5 111.5(6)
C19 C10 C5 115.6(6)
C9 C10 C5 104.4(5)
O32 C33 O12 123.3(7)
O32 C33 C34 125.0(7)
O12 C33 C34 111.4(6)
C15 C16 C17 102.7(6)
C15 C16 H16A 111.2
C17 C16 H16A 111.2
C15 C16 H16B 111.2
C17 C16 H16B 111.2
H16A C16 H16B 109.1
O14 C14 C15 58.9(4)
O14 C14 C8 113.8(5)
C15 C14 C8 128.3(5)
O14 C14 C13 109.9(5)
C15 C14 C13 107.9(6)
C8 C14 C13 120.7(6)
C6 C5 C4 114.3(5)
C6 C5 C10 110.5(5)
C4 C5 C10 117.6(5)
C6 C5 H5 104.3
C4 C5 H5 104.3
C10 C5 H5 104.3
O3 C3 O4 115.0(8)
O3 C3 C2 120.4(8)
O4 C3 C2 124.3(7)
C1 C2 C3 132.0(7)
C1 C2 H2 114.0
C3 C2 H2 114.0
C11 C9 C10 119.2(5)
C11 C9 C8 111.2(6)
C10 C9 C8 116.3(5)
C11 C9 H9 102.3
C10 C9 H9 102.3
C8 C9 H9 102.3
O7 C7 C6 122.4(5)
O7 C7 C8 121.3(5)
C6 C7 C8 116.2(5)
C4 C29 H29A 109.5
C4 C29 H29B 109.5
H29A C29 H29B 109.5
C4 C29 H29C 109.5
H29A C29 H29C 109.5
H29B C29 H29C 109.5
O11 C11 C12 109.1(6)
O11 C11 C9 111.4(5)
C12 C11 C9 112.0(5)
O11 C11 H11 108.1
C12 C11 H11 108.1
C9 C11 H11 108.1
C4 C28 H28A 109.5
C4 C28 H28B 109.5
H28A C28 H28B 109.5
C4 C28 H28C 109.5
H28A C28 H28C 109.5
H28B C28 H28C 109.5
C21A C20A C22A 105.0(9)
C20A C21A O21A 112.0(9)
C20A C21A H21A 124.0
O21A C21A H21A 124.0
C23A O21A C21A 105.3(9)
C22A C23A O21A 111.2(11)
C22A C23A H23A 124.4
O21A C23A H23A 124.4
C23A C22A C20A 106.5(10)
C23A C22A H22A 126.7
C20A C22A H22A 126.7
C21B C20B C22B 103.1(13)
C21B C20B C17 128.1(13)
C22B C20B C17 128.0(15)
C20B C21B O21B 115.3(13)
C20B C21B H21B 122.4
O21B C21B H21B 122.4
C23B O21B C21B 101.6(15)
C22B C23B O21B 113.4(19)
C22B C23B H23B 123.3
O21B C23B H23B 123.3
C23B C22B C20B 106.3(16)
C23B C22B H22B 126.8
C20B C22B H22B 126.8

loop_
_geom_bond_atom_site_label_1
_geom_bond_atom_site_label_2
_geom_bond_distance
O7 C7 1.226(7)
O12 C33 1.349(7)
O12 C12 1.450(8)
O4 C3 1.346(10)
O4 C4 1.475(9)
O11 C31 1.327(8)
O11 C11 1.446(8)
O3 C3 1.245(10)
C34 C33 1.459(11)
C34 H34A 0.9800
C34 H34B 0.9800
C34 H34C 0.9800
O14 C15 1.456(8)
O14 C14 1.472(8)
O32 C33 1.158(9)
C13 C14 1.520(9)
C13 C18 1.538(9)
C13 C12 1.542(9)
C13 C17 1.587(11)
C19 C10 1.561(9)
C19 H19A 0.9800
C19 H19B 0.9800
C19 H19C 0.9800
O31 C31 1.159(10)
C12 C11 1.547(11)
C12 H12 1.0000
C1 C2 1.324(11)
C1 C10 1.506(9)
C1 H1 0.9500
C32 C31 1.476(10)
C32 H32A 0.9800
C32 H32B 0.9800
C32 H32C 0.9800
C30 C8 1.560(8)
C30 H30A 0.9800
C30 H30B 0.9800
C30 H30C 0.9800
C18 H18A 0.9800
C18 H18B 0.9800
C18 H18C 0.9800
C6 C7 1.510(8)
C6 C5 1.547(8)
C6 H6A 0.9900
C6 H6B 0.9900
C4 C28 1.528(10)
C4 C29 1.532(10)
C4 C5 1.549(10)
C8 C14 1.517(9)
C8 C7 1.533(7)
C8 C9 1.589(9)
C17 C20B 1.484(9)
C17 C16 1.549(10)
C17 H17 1.0000
C15 C14 1.488(10)
C15 C16 1.493(10)
C15 H15 1.0000
C10 C9 1.564(10)
C10 C5 1.564(9)
C16 H16A 0.9900
C16 H16B 0.9900
C5 H5 1.0000
C3 C2 1.480(12)
C2 H2 0.9500
C9 C11 1.551(10)
C9 H9 1.0000
C29 H29A 0.9800
C29 H29B 0.9800
C29 H29C 0.9800
C11 H11 1.0000
C28 H28A 0.9800
C28 H28B 0.9800
C28 H28C 0.9800
C20A C21A 1.358(9)
C20A C22A 1.430(9)
C21A O21A 1.366(8)
C21A H21A 0.9500
O21A C23A 1.361(9)
C23A C22A 1.357(9)
C23A H23A 0.9500
C22A H22A 0.9500
C20B C21B 1.350(10)
C20B C22B 1.425(10)
C21B O21B 1.368(10)
C21B H21B 0.9500
O21B C23B 1.359(10)
C23B C22B 1.349(10)
C23B H23B 0.9500
C22B H22B 0.9500

loop_
_geom_torsion_atom_site_label_1
_geom_torsion_atom_site_label_2
_geom_torsion_atom_site_label_3
_geom_torsion_atom_site_label_4
_geom_torsion
C33 O12 C12 C13 -139.3(6)
C33 O12 C12 C11 95.3(7)
C14 C13 C12 O12 -161.5(6)
C18 C13 C12 O12 -37.5(8)
C17 C13 C12 O12 88.1(7)
C14 C13 C12 C11 -41.6(8)
C18 C13 C12 C11 82.4(8)
C17 C13 C12 C11 -152.0(6)
C11 O11 C31 O31 -0.9(12)
C11 O11 C31 C32 -175.8(7)
C3 O4 C4 C28 -168.0(6)
C3 O4 C4 C29 78.4(9)
C3 O4 C4 C5 -49.5(8)
C14 C13 C17 C20B 170.8(9)
C18 C13 C17 C20B 53.0(10)
C12 C13 C17 C20B -77.2(10)
C14 C13 C17 C16 32.0(6)
C18 C13 C17 C16 -85.8(6)
C12 C13 C17 C16 144.0(6)
C14 O14 C15 C16 102.2(7)
C2 C1 C10 C19 -125.4(9)
C2 C1 C10 C9 114.4(9)
C2 C1 C10 C5 1.2(11)
C12 O12 C33 O32 12.3(12)
C12 O12 C33 C34 -162.9(8)
O14 C15 C16 C17 -43.8(8)
C14 C15 C16 C17 21.1(7)
C20B C17 C16 C15 -166.0(12)
C13 C17 C16 C15 -32.4(7)
C15 O14 C14 C8 121.7(6)
C15 O14 C14 C13 -99.5(6)
C16 C15 C14 O14 -103.7(6)
O14 C15 C14 C8 -97.1(7)
C16 C15 C14 C8 159.2(6)
O14 C15 C14 C13 102.9(5)
C16 C15 C14 C13 -0.8(7)
C7 C8 C14 O14 -129.1(5)
C30 C8 C14 O14 -12.5(7)
C9 C8 C14 O14 114.9(6)
C7 C8 C14 C15 -60.9(8)
C30 C8 C14 C15 55.7(8)
C9 C8 C14 C15 -176.9(6)
C7 C8 C14 C13 97.0(6)
C30 C8 C14 C13 -146.4(5)
C9 C8 C14 C13 -19.1(7)
C18 C13 C14 O14 159.0(6)
C12 C13 C14 O14 -73.6(7)
C17 C13 C14 O14 43.4(6)
C18 C13 C14 C15 96.4(7)
C12 C13 C14 C15 -136.2(6)
C17 C13 C14 C15 -19.3(6)
C18 C13 C14 C8 -65.5(8)
C12 C13 C14 C8 61.9(7)
C17 C13 C14 C8 178.9(5)
C7 C6 C5 C4 167.6(5)
C7 C6 C5 C10 -57.1(7)
O4 C4 C5 C6 -139.8(5)
C28 C4 C5 C6 -29.8(8)
C29 C4 C5 C6 97.7(7)
O4 C4 C5 C10 88.2(7)
C28 C4 C5 C10 -161.7(6)
C29 C4 C5 C10 -34.3(9)
C1 C10 C5 C6 173.1(6)
C19 C10 C5 C6 -65.8(7)
C9 C10 C5 C6 58.6(7)
C1 C10 C5 C4 -53.3(8)
C19 C10 C5 C4 67.8(8)
C9 C10 C5 C4 -167.7(6)
C4 O4 C3 O3 178.7(6)
C4 O4 C3 C2 -8.0(10)
C10 C1 C2 C3 0.1(14)
O3 C3 C2 C1 -158.4(8)
O4 C3 C2 C1 28.7(12)
C1 C10 C9 C11 42.4(7)
C19 C10 C9 C11 -73.3(7)
C5 C10 C9 C11 160.4(5)
C1 C10 C9 C8 179.9(5)
C19 C10 C9 C8 64.2(7)
C5 C10 C9 C8 -62.1(6)
C14 C8 C9 C11 -41.6(6)
C7 C8 C9 C11 -163.1(5)
C30 C8 C9 C11 82.3(6)
C14 C8 C9 C10 177.6(5)
C7 C8 C9 C10 56.1(6)
C30 C8 C9 C10 -58.5(7)
C5 C6 C7 O7 -131.2(6)
C5 C6 C7 C8 53.1(7)
C14 C8 C7 O7 18.1(9)
C30 C8 C7 O7 -102.1(7)
C9 C8 C7 O7 135.3(6)
C14 C8 C7 C6 -166.1(5)
C30 C8 C7 C6 73.7(6)
C9 C8 C7 C6 -49.0(7)
C31 O11 C11 C12 100.2(7)
C31 O11 C11 C9 -135.6(6)
O12 C12 C11 O11 -127.4(5)
C13 C12 C11 O11 110.7(6)
O12 C12 C11 C9 108.8(6)
C13 C12 C11 C9 -13.1(8)
C10 C9 C11 O11 75.6(8)
C8 C9 C11 O11 -63.9(7)
C10 C9 C11 C12 -161.9(6)
C8 C9 C11 C12 58.6(7)
C22A C20A C21A O21A 0.6(14)
C20A C21A O21A C23A -1.8(14)
C21A O21A C23A C22A 2(2)
O21A C23A C22A C20A -2(2)
C21A C20A C22A C23A 1(2)
C16 C17 C20B C21B -134.7(18)
C13 C17 C20B C21B 95(2)
C16 C17 C20B C22B 33(3)
C13 C17 C20B C22B -97(2)
C22B C20B C21B O21B 1.2(19)
C17 C20B C21B O21B 172(2)
C20B C21B O21B C23B 2.1(19)
C21B O21B C23B C22B -5(3)
O21B C23B C22B C20B 6(4)
C21B C20B C22B C23B -4(3)
C17 C20B C22B C23B -174(2)
